data_7007134
loop_
_publ_author_name
'Zhou, Xiao-Ping'
'Li, Dan'
'Wu, Tao'
'Zhang, Xuanjun'

_publ_section_title
;
 Syntheses of supramolecular CuCN complexes by decomposing CuSCN: a
 general route to CuCN coordination polymers?
;
_journal_issue 20
_journal_name_full 'Dalton transactions (Cambridge, England : 2003)'
_journal_page_first 2435
_journal_page_last 2443
_journal_paper_doi 10.1039/b517969f
_journal_year 2006
_chemical_formula_sum 'C20 H12 Cu2 N8 S2'
_chemical_formula_weight 555.58
_chemical_name_systematic
;
?
;
_space_group_IT_number 2
_symmetry_cell_setting triclinic
_symmetry_space_group_name_Hall '-P 1'
_symmetry_space_group_name_H-M 'P -1'
_atom_sites_solution_hydrogens geom
_atom_sites_solution_primary direct
_atom_sites_solution_secondary difmap
_audit_creation_method SHELXL-97
_cell_angle_alpha 113.292(10)
_cell_angle_beta 92.875(12)
_cell_angle_gamma 95.627(11)
_cell_formula_units_Z 2
_cell_length_a 3.814(3)
_cell_length_b 16.187(11)
_cell_length_c 17.468(12)
_cell_measurement_reflns_used 1645
_cell_measurement_temperature 293(2)
_cell_measurement_theta_max 22.3
_cell_measurement_theta_min 2.2
_cell_volume 981.1(12)
_computing_cell_refinement 'Bruker SMART'
_computing_data_collection 'Bruker SMART'
_computing_data_reduction 'Bruker SAINT'
_computing_molecular_graphics 'Bruker SHELXTL'
_computing_publication_material 'Bruker SHELXTL'
_computing_structure_refinement 'SHELXL-97 (Sheldrick, 1997)'
_computing_structure_solution 'SHELXS-97 (Sheldrick, 1990)'
_diffrn_ambient_temperature 293(2)
_diffrn_measured_fraction_theta_full 0.993
_diffrn_measured_fraction_theta_max 0.993
_diffrn_measurement_device_type 'CCD area detector'
_diffrn_measurement_method 'phi and omega scans'
_diffrn_radiation_monochromator graphite
_diffrn_radiation_source 'fine-focus sealed tube'
_diffrn_radiation_type MoK\a
_diffrn_radiation_wavelength 0.71073
_diffrn_reflns_av_R_equivalents 0.0301
_diffrn_reflns_av_sigmaI/netI 0.0509
_diffrn_reflns_limit_h_max 4
_diffrn_reflns_limit_h_min -4
_diffrn_reflns_limit_k_max 19
_diffrn_reflns_limit_k_min -18
_diffrn_reflns_limit_l_max 20
_diffrn_reflns_limit_l_min -20
_diffrn_reflns_number 7077
_diffrn_reflns_theta_full 25.00
_diffrn_reflns_theta_max 25.00
_diffrn_reflns_theta_min 1.28
_exptl_absorpt_coefficient_mu 2.409
_exptl_absorpt_correction_T_max 0.7139
_exptl_absorpt_correction_T_min 0.5318
_exptl_absorpt_correction_type multi-scan
_exptl_absorpt_process_details 'SADABS (Sheldrick, 1996)'
_exptl_crystal_colour black
_exptl_crystal_density_diffrn 1.881
_exptl_crystal_density_meas 0
_exptl_crystal_density_method 'not measured'
_exptl_crystal_description needle
_exptl_crystal_F_000 556
_exptl_crystal_size_max 0.30
_exptl_crystal_size_mid 0.19
_exptl_crystal_size_min 0.15
_refine_diff_density_max 0.946
_refine_diff_density_min -0.780
_refine_diff_density_rms 0.167
_refine_ls_extinction_method none
_refine_ls_goodness_of_fit_ref 1.166
_refine_ls_hydrogen_treatment constr
_refine_ls_matrix_type full
_refine_ls_number_parameters 289
_refine_ls_number_reflns 3448
_refine_ls_number_restraints 0
_refine_ls_restrained_S_all 1.166
_refine_ls_R_factor_all 0.0803
_refine_ls_R_factor_gt 0.0614
_refine_ls_shift/su_max 0.000
_refine_ls_shift/su_mean 0.000
_refine_ls_structure_factor_coef Fsqd
_refine_ls_weighting_details 'calc w=1/[\s^2^(Fo^2^)+(0.0953P)^2^+0.0436P] where P=(Fo^2^+2Fc^2^)/3'
_refine_ls_weighting_scheme calc
_refine_ls_wR_factor_gt 0.1507
_refine_ls_wR_factor_ref 0.1717
_reflns_number_gt 2777
_reflns_number_total 3448
_reflns_threshold_expression >2sigma(I)
_cod_data_source_file b517969f.txt
_cod_data_source_block 1219am
_cod_depositor_comments
;
The following automatic conversions were performed:
'_symmetry_cell_setting' value 'Triclinic' changed to 'triclinic'
according to '/home/saulius/struct/CIF-dictionaries/cif_core.dic'
dictionary named 'cif_core.dic' version 2.4.1 from
2010-06-29.

'_exptl_absorpt_correction_type' value 'Multi-scan' changed
to 'multi-scan' according to
'/home/saulius/struct/CIF-dictionaries/cif_core.dic' dictionary named
'cif_core.dic' version 2.4.1 from 2010-06-29.

Automatic conversion script
Id: cif_fix_enum 1527 2010-12-29 10:47:43Z saulius 
;
_cod_original_cell_volume 981.2(12)
_cod_original_sg_symbol_H-M P-1
_cod_database_code 7007134

loop_
_symmetry_equiv_pos_as_xyz
'x, y, z'
'-x, -y, -z'

loop_
_atom_site_label
_atom_site_type_symbol
_atom_site_fract_x
_atom_site_fract_y
_atom_site_fract_z
_atom_site_U_iso_or_equiv
_atom_site_adp_type
_atom_site_occupancy
_atom_site_symmetry_multiplicity
_atom_site_calc_flag
_atom_site_refinement_flags
_atom_site_disorder_assembly
_atom_site_disorder_group
Cu1 Cu 0.5009(2) 0.52917(5) 0.18092(5) 0.0422(3) Uani 1 1 d . . .
Cu2 Cu 0.8404(2) 0.16385(5) 0.06574(5) 0.0413(3) Uani 1 1 d . . .
N1 N 0.5646(13) 0.6702(3) 0.1681(3) 0.0292(11) Uani 1 1 d . . .
N2 N 0.4270(12) 0.6295(3) 0.2968(3) 0.0249(11) Uani 1 1 d . . .
N3 N 0.4481(13) 0.4577(3) 0.2749(3) 0.0284(11) Uani 1 1 d . . .
N4 N 0.2393(13) 0.6658(3) 0.4317(3) 0.0308(12) Uani 1 1 d . . .
N5 N 0.1724(16) 0.7986(4) 0.5862(3) 0.0433(14) Uani 1 1 d . . .
N6 N 0.3010(14) 0.7780(3) 0.3758(3) 0.0297(12) Uani 1 1 d . . .
N7 N 0.8963(14) 0.2891(3) 0.0822(3) 0.0335(12) Uani 1 1 d . . .
N8 N 0.2290(14) -0.0589(4) 0.0438(3) 0.0354(12) Uani 1 1 d . . .
S1 S 0.9517(4) 0.47179(9) 0.10180(9) 0.0253(4) Uani 1 1 d . . .
S2 S 0.3399(4) 0.13020(10) 0.13736(9) 0.0306(4) Uani 1 1 d . . .
C1 C 0.6396(17) 0.6885(4) 0.1027(4) 0.0363(15) Uani 1 1 d . . .
H1 H 0.6973 0.6416 0.0552 0.044 Uiso 1 1 calc R . .
C2 C 0.6370(16) 0.7730(4) 0.1010(4) 0.0339(14) Uani 1 1 d . . .
H2 H 0.6944 0.7827 0.0539 0.041 Uiso 1 1 calc R . .
C3 C 0.5476(18) 0.8423(4) 0.1705(4) 0.0399(16) Uani 1 1 d . . .
H3 H 0.5379 0.8997 0.1710 0.048 Uiso 1 1 calc R . .
C4 C 0.4721(16) 0.8246(4) 0.2399(4) 0.0299(14) Uani 1 1 d . . .
H4 H 0.4163 0.8705 0.2883 0.036 Uiso 1 1 calc R . .
C5 C 0.4806(14) 0.7392(4) 0.2362(3) 0.0204(12) Uani 1 1 d . . .
C6 C 0.3979(15) 0.7148(4) 0.3072(3) 0.0248(12) Uani 1 1 d . . .
C7 C 0.2316(16) 0.7505(4) 0.4374(3) 0.0284(13) Uani 1 1 d . . .
C8 C 0.1435(16) 0.8188(4) 0.5174(4) 0.0316(14) Uani 1 1 d . . .
C9 C 0.046(2) 0.8985(4) 0.5208(4) 0.050(2) Uani 1 1 d . . .
H9 H 0.0295 0.9108 0.4731 0.060 Uiso 1 1 calc R . .
C10 C -0.025(3) 0.9595(5) 0.5959(5) 0.067(3) Uani 1 1 d . . .
H10 H -0.0939 1.0143 0.5992 0.081 Uiso 1 1 calc R . .
C11 C 0.000(2) 0.9433(5) 0.6660(4) 0.0495(19) Uani 1 1 d . . .
H11 H -0.0505 0.9861 0.7170 0.059 Uiso 1 1 calc R . .
C12 C 0.0995(19) 0.8630(5) 0.6599(4) 0.0467(18) Uani 1 1 d . . .
H12 H 0.1191 0.8514 0.7079 0.056 Uiso 1 1 calc R . .
C13 C 0.3345(15) 0.6077(4) 0.3602(3) 0.0250(12) Uani 1 1 d . . .
C14 C 0.3462(15) 0.5124(4) 0.3487(3) 0.0253(12) Uani 1 1 d . . .
C15 C 0.2541(17) 0.4827(4) 0.4100(4) 0.0307(14) Uani 1 1 d . . .
H15 H 0.1831 0.5223 0.4601 0.037 Uiso 1 1 calc R . .
C16 C 0.2702(19) 0.3937(4) 0.3951(4) 0.0393(16) Uani 1 1 d . . .
H16 H 0.2127 0.3722 0.4356 0.047 Uiso 1 1 calc R . .
C17 C 0.3707(18) 0.3362(4) 0.3205(4) 0.0368(15) Uani 1 1 d . . .
H17 H 0.3797 0.2753 0.3091 0.044 Uiso 1 1 calc R . .
C18 C 0.4578(17) 0.3712(4) 0.2632(4) 0.0312(14) Uani 1 1 d . . .
H18 H 0.5284 0.3321 0.2128 0.037 Uiso 1 1 calc R . .
C19 C 0.9181(14) 0.3646(4) 0.0909(3) 0.0240(12) Uani 1 1 d . . .
C20 C 0.2745(15) 0.0182(4) 0.0827(3) 0.0255(13) Uani 1 1 d . . .

loop_
_atom_site_aniso_label
_atom_site_aniso_U_11
_atom_site_aniso_U_22
_atom_site_aniso_U_33
_atom_site_aniso_U_23
_atom_site_aniso_U_13
_atom_site_aniso_U_12
Cu1 0.0379(5) 0.0350(5) 0.0344(5) -0.0071(4) 0.0066(4) 0.0064(4)
Cu2 0.0590(6) 0.0181(4) 0.0420(5) 0.0074(4) 0.0048(4) 0.0042(4)
N1 0.037(3) 0.026(3) 0.025(3) 0.009(2) 0.006(2) 0.005(2)
N2 0.034(3) 0.021(3) 0.021(2) 0.008(2) 0.005(2) 0.007(2)
N3 0.041(3) 0.025(3) 0.023(3) 0.012(2) 0.004(2) 0.005(2)
N4 0.041(3) 0.029(3) 0.021(3) 0.007(2) 0.009(2) 0.008(2)
N5 0.060(4) 0.038(3) 0.027(3) 0.008(3) 0.006(3) 0.005(3)
N6 0.048(3) 0.022(3) 0.019(2) 0.006(2) 0.009(2) 0.010(2)
N7 0.041(3) 0.025(3) 0.032(3) 0.008(2) 0.007(2) 0.004(2)
N8 0.044(3) 0.029(3) 0.035(3) 0.014(3) 0.002(2) 0.008(2)
S1 0.0261(8) 0.0199(7) 0.0311(8) 0.0106(6) 0.0055(6) 0.0050(6)
S2 0.0323(8) 0.0225(8) 0.0281(8) 0.0005(6) 0.0031(6) 0.0049(6)
C1 0.038(4) 0.040(4) 0.026(3) 0.008(3) 0.009(3) 0.007(3)
C2 0.041(4) 0.040(4) 0.027(3) 0.020(3) 0.007(3) 0.001(3)
C3 0.051(4) 0.036(4) 0.044(4) 0.027(3) 0.003(3) 0.011(3)
C4 0.042(4) 0.021(3) 0.027(3) 0.007(3) 0.009(3) 0.012(3)
C5 0.025(3) 0.020(3) 0.015(3) 0.005(2) 0.003(2) 0.005(2)
C6 0.027(3) 0.021(3) 0.024(3) 0.006(3) 0.001(2) 0.005(2)
C7 0.038(3) 0.023(3) 0.022(3) 0.005(3) 0.006(3) 0.005(3)
C8 0.040(4) 0.028(3) 0.021(3) 0.004(3) 0.008(3) 0.006(3)
C9 0.103(6) 0.027(4) 0.020(3) 0.005(3) 0.014(4) 0.027(4)
C10 0.113(8) 0.033(4) 0.057(5) 0.012(4) 0.023(5) 0.037(5)
C11 0.063(5) 0.040(4) 0.026(4) -0.009(3) 0.013(3) 0.011(4)
C12 0.058(5) 0.050(5) 0.025(3) 0.007(3) 0.012(3) 0.003(4)
C13 0.031(3) 0.023(3) 0.018(3) 0.004(2) 0.003(2) 0.005(2)
C14 0.031(3) 0.019(3) 0.025(3) 0.007(2) 0.006(2) 0.006(2)
C15 0.046(4) 0.023(3) 0.020(3) 0.004(2) 0.010(3) 0.007(3)
C16 0.060(5) 0.028(3) 0.033(4) 0.016(3) 0.011(3) 0.002(3)
C17 0.055(4) 0.022(3) 0.032(3) 0.010(3) 0.004(3) 0.003(3)
C18 0.046(4) 0.020(3) 0.026(3) 0.005(3) 0.011(3) 0.008(3)
C19 0.025(3) 0.024(3) 0.022(3) 0.007(2) 0.006(2) 0.005(2)
C20 0.029(3) 0.031(4) 0.020(3) 0.013(3) 0.003(2) 0.007(3)

loop_
_atom_type_symbol
_atom_type_description
_atom_type_scat_dispersion_real
_atom_type_scat_dispersion_imag
_atom_type_scat_source
C C 0.0033 0.0016 'International Tables Vol C Tables 4.2.6.8 and 6.1.1.4'
H H 0.0000 0.0000 'International Tables Vol C Tables 4.2.6.8 and 6.1.1.4'
N N 0.0061 0.0033 'International Tables Vol C Tables 4.2.6.8 and 6.1.1.4'
S S 0.1246 0.1234 'International Tables Vol C Tables 4.2.6.8 and 6.1.1.4'
Cu Cu 0.3201 1.2651 'International Tables Vol C Tables 4.2.6.8 and 6.1.1.4'

loop_
_geom_angle_atom_site_label_1
_geom_angle_atom_site_label_2
_geom_angle_atom_site_label_3
_geom_angle
_geom_angle_site_symmetry_1
_geom_angle_site_symmetry_3
_geom_angle_publ_flag
N2 Cu1 S1 139.66(14) . . ?
N2 Cu1 S1 108.92(14) . 1_455 ?
S1 Cu1 S1 110.78(8) . 1_455 ?
N2 Cu1 N3 73.27(18) . . ?
S1 Cu1 N3 106.63(13) . . ?
S1 Cu1 N3 99.38(13) 1_455 . ?
N2 Cu1 N1 72.39(17) . . ?
S1 Cu1 N1 95.85(13) . . ?
S1 Cu1 N1 96.94(13) 1_455 . ?
N3 Cu1 N1 145.18(16) . . ?
N7 Cu2 N8 125.7(2) . 2_655 ?
N7 Cu2 S2 111.04(16) . 1_655 ?
N8 Cu2 S2 102.42(16) 2_655 1_655 ?
N7 Cu2 S2 110.87(16) . . ?
N8 Cu2 S2 102.23(17) 2_655 . ?
S2 Cu2 S2 101.82(8) 1_655 . ?
C1 N1 C5 117.0(5) . . ?
C1 N1 Cu1 129.6(4) . . ?
C5 N1 Cu1 113.1(3) . . ?
C6 N2 C13 115.6(5) . . ?
C6 N2 Cu1 122.2(4) . . ?
C13 N2 Cu1 120.8(4) . . ?
C18 N3 C14 116.2(5) . . ?
C18 N3 Cu1 130.9(4) . . ?
C14 N3 Cu1 112.3(4) . . ?
C13 N4 C7 115.6(5) . . ?
C12 N5 C8 116.7(6) . . ?
C6 N6 C7 115.0(5) . . ?
C19 N7 Cu2 177.6(5) . . ?
C20 N8 Cu2 150.5(5) . 2_655 ?
C19 S1 Cu1 104.0(2) . . ?
C19 S1 Cu1 100.8(2) . 1_655 ?
Cu1 S1 Cu1 110.78(8) . 1_655 ?
C20 S2 Cu2 96.2(2) . 1_455 ?
C20 S2 Cu2 97.5(2) . . ?
Cu2 S2 Cu2 101.82(8) 1_455 . ?
N1 C1 C2 123.8(6) . . ?
N1 C1 H1 118.1 . . ?
C2 C1 H1 118.1 . . ?
C3 C2 C1 118.6(6) . . ?
C3 C2 H2 120.7 . . ?
C1 C2 H2 120.7 . . ?
C2 C3 C4 118.4(6) . . ?
C2 C3 H3 120.8 . . ?
C4 C3 H3 120.8 . . ?
C5 C4 C3 119.3(5) . . ?
C5 C4 H4 120.4 . . ?
C3 C4 H4 120.4 . . ?
N1 C5 C4 123.0(5) . . ?
N1 C5 C6 114.6(5) . . ?
C4 C5 C6 122.4(5) . . ?
N6 C6 N2 124.7(5) . . ?
N6 C6 C5 118.6(5) . . ?
N2 C6 C5 116.7(5) . . ?
N4 C7 N6 124.6(5) . . ?
N4 C7 C8 117.5(5) . . ?
N6 C7 C8 117.8(5) . . ?
C9 C8 N5 122.7(5) . . ?
C9 C8 C7 120.0(6) . . ?
N5 C8 C7 117.3(5) . . ?
C10 C9 C8 117.8(6) . . ?
C10 C9 H9 121.1 . . ?
C8 C9 H9 121.1 . . ?
C11 C10 C9 122.1(7) . . ?
C11 C10 H10 118.9 . . ?
C9 C10 H10 118.9 . . ?
C10 C11 C12 118.1(6) . . ?
C10 C11 H11 120.9 . . ?
C12 C11 H11 120.9 . . ?
C11 C12 N5 122.6(7) . . ?
C11 C12 H12 118.7 . . ?
N5 C12 H12 118.7 . . ?
N4 C13 N2 124.3(5) . . ?
N4 C13 C14 118.8(5) . . ?
N2 C13 C14 116.9(5) . . ?
N3 C14 C15 123.1(5) . . ?
N3 C14 C13 115.4(5) . . ?
C15 C14 C13 121.5(5) . . ?
C16 C15 C14 118.3(5) . . ?
C16 C15 H15 120.8 . . ?
C14 C15 H15 120.8 . . ?
C17 C16 C15 120.0(6) . . ?
C17 C16 H16 120.0 . . ?
C15 C16 H16 120.0 . . ?
C16 C17 C18 118.0(6) . . ?
C16 C17 H17 121.0 . . ?
C18 C17 H17 121.0 . . ?
N3 C18 C17 124.4(5) . . ?
N3 C18 H18 117.8 . . ?
C17 C18 H18 117.8 . . ?
N7 C19 S1 179.0(5) . . ?
N8 C20 S2 178.8(5) . . ?

loop_
_geom_bond_atom_site_label_1
_geom_bond_atom_site_label_2
_geom_bond_distance
_geom_bond_site_symmetry_2
_geom_bond_publ_flag
Cu1 N2 2.089(5) . ?
Cu1 S1 2.2949(19) . ?
Cu1 S1 2.339(2) 1_455 ?
Cu1 N3 2.358(5) . ?
Cu1 N1 2.371(5) . ?
Cu2 N7 1.921(5) . ?
Cu2 N8 1.977(5) 2_655 ?
Cu2 S2 2.449(2) 1_655 ?
Cu2 S2 2.466(2) . ?
N1 C1 1.326(8) . ?
N1 C5 1.351(7) . ?
N2 C6 1.335(7) . ?
N2 C13 1.341(7) . ?
N3 C18 1.339(7) . ?
N3 C14 1.346(7) . ?
N4 C13 1.327(7) . ?
N4 C7 1.339(7) . ?
N5 C12 1.361(9) . ?
N5 C8 1.367(8) . ?
N6 C6 1.331(7) . ?
N6 C7 1.343(7) . ?
N7 C19 1.164(7) . ?
N8 C20 1.150(7) . ?
N8 Cu2 1.977(5) 2_655 ?
S1 C19 1.660(6) . ?
S1 Cu1 2.339(2) 1_655 ?
S2 C20 1.668(6) . ?
S2 Cu2 2.449(2) 1_455 ?
C1 C2 1.381(9) . ?
C1 H1 0.9300 . ?
C2 C3 1.375(9) . ?
C2 H2 0.9300 . ?
C3 C4 1.388(8) . ?
C3 H3 0.9300 . ?
C4 C5 1.362(8) . ?
C4 H4 0.9300 . ?
C5 C6 1.481(8) . ?
C7 C8 1.478(8) . ?
C8 C9 1.357(9) . ?
C9 C10 1.355(10) . ?
C9 H9 0.9300 . ?
C10 C11 1.351(10) . ?
C10 H10 0.9300 . ?
C11 C12 1.357(10) . ?
C11 H11 0.9300 . ?
C12 H12 0.9300 . ?
C13 C14 1.479(8) . ?
C14 C15 1.384(8) . ?
C15 C16 1.368(8) . ?
C15 H15 0.9300 . ?
C16 C17 1.368(9) . ?
C16 H16 0.9300 . ?
C17 C18 1.370(8) . ?
C17 H17 0.9300 . ?
C18 H18 0.9300 . ?

loop_
_geom_torsion_atom_site_label_1
_geom_torsion_atom_site_label_2
_geom_torsion_atom_site_label_3
_geom_torsion_atom_site_label_4
_geom_torsion
_geom_torsion_site_symmetry_1
_geom_torsion_site_symmetry_2
_geom_torsion_site_symmetry_3
_geom_torsion_site_symmetry_4
_geom_torsion_publ_flag
N2 Cu1 N1 C1 178.8(6) . . . . ?
S1 Cu1 N1 C1 38.3(5) . . . . ?
S1 Cu1 N1 C1 -73.5(5) 1_455 . . . ?
N3 Cu1 N1 C1 168.9(5) . . . . ?
N2 Cu1 N1 C5 -7.5(4) . . . . ?
S1 Cu1 N1 C5 -148.0(4) . . . . ?
S1 Cu1 N1 C5 100.2(4) 1_455 . . . ?
N3 Cu1 N1 C5 -17.3(6) . . . . ?
S1 Cu1 N2 C6 87.4(5) . . . . ?
S1 Cu1 N2 C6 -82.0(4) 1_455 . . . ?
N3 Cu1 N2 C6 -176.5(5) . . . . ?
N1 Cu1 N2 C6 9.4(4) . . . . ?
S1 Cu1 N2 C13 -106.5(4) . . . . ?
S1 Cu1 N2 C13 84.1(4) 1_455 . . . ?
N3 Cu1 N2 C13 -10.3(4) . . . . ?
N1 Cu1 N2 C13 175.6(5) . . . . ?
N2 Cu1 N3 C18 179.7(6) . . . . ?
S1 Cu1 N3 C18 -42.5(6) . . . . ?
S1 Cu1 N3 C18 72.7(5) 1_455 . . . ?
N1 Cu1 N3 C18 -170.5(5) . . . . ?
N2 Cu1 N3 C14 9.4(4) . . . . ?
S1 Cu1 N3 C14 147.2(4) . . . . ?
S1 Cu1 N3 C14 -97.7(4) 1_455 . . . ?
N1 Cu1 N3 C14 19.2(6) . . . . ?
N8 Cu2 N7 C19 65(12) 2_655 . . . ?
S2 Cu2 N7 C19 -171(12) 1_655 . . . ?
S2 Cu2 N7 C19 -58(12) . . . . ?
N2 Cu1 S1 C19 118.3(3) . . . . ?
S1 Cu1 S1 C19 -72.5(2) 1_455 . . . ?
N3 Cu1 S1 C19 34.7(2) . . . . ?
N1 Cu1 S1 C19 -172.2(2) . . . . ?
N2 Cu1 S1 Cu1 10.7(2) . . . 1_655 ?
S1 Cu1 S1 Cu1 180.0 1_455 . . 1_655 ?
N3 Cu1 S1 Cu1 -72.83(15) . . . 1_655 ?
N1 Cu1 S1 Cu1 80.28(14) . . . 1_655 ?
N7 Cu2 S2 C20 159.8(2) . . . . ?
N8 Cu2 S2 C20 23.7(2) 2_655 . . . ?
S2 Cu2 S2 C20 -82.0(2) 1_655 . . . ?
N7 Cu2 S2 Cu2 61.82(18) . . . 1_455 ?
N8 Cu2 S2 Cu2 -74.32(16) 2_655 . . 1_455 ?
S2 Cu2 S2 Cu2 180.0 1_655 . . 1_455 ?
C5 N1 C1 C2 0.2(9) . . . . ?
Cu1 N1 C1 C2 173.7(5) . . . . ?
N1 C1 C2 C3 -0.8(10) . . . . ?
C1 C2 C3 C4 1.5(10) . . . . ?
C2 C3 C4 C5 -1.6(10) . . . . ?
C1 N1 C5 C4 -0.3(9) . . . . ?
Cu1 N1 C5 C4 -174.8(5) . . . . ?
C1 N1 C5 C6 179.8(5) . . . . ?
Cu1 N1 C5 C6 5.2(6) . . . . ?
C3 C4 C5 N1 1.0(9) . . . . ?
C3 C4 C5 C6 -179.0(6) . . . . ?
C7 N6 C6 N2 0.2(9) . . . . ?
C7 N6 C6 C5 -179.8(5) . . . . ?
C13 N2 C6 N6 3.1(9) . . . . ?
Cu1 N2 C6 N6 169.9(5) . . . . ?
C13 N2 C6 C5 -176.9(5) . . . . ?
Cu1 N2 C6 C5 -10.0(7) . . . . ?
N1 C5 C6 N6 -177.8(5) . . . . ?
C4 C5 C6 N6 2.2(9) . . . . ?
N1 C5 C6 N2 2.1(7) . . . . ?
C4 C5 C6 N2 -177.8(5) . . . . ?
C13 N4 C7 N6 2.2(9) . . . . ?
C13 N4 C7 C8 -177.2(5) . . . . ?
C6 N6 C7 N4 -3.0(9) . . . . ?
C6 N6 C7 C8 176.4(5) . . . . ?
C12 N5 C8 C9 -0.2(10) . . . . ?
C12 N5 C8 C7 178.3(6) . . . . ?
N4 C7 C8 C9 -163.7(7) . . . . ?
N6 C7 C8 C9 16.8(10) . . . . ?
N4 C7 C8 N5 17.7(9) . . . . ?
N6 C7 C8 N5 -161.8(6) . . . . ?
N5 C8 C9 C10 -0.3(12) . . . . ?
C7 C8 C9 C10 -178.8(8) . . . . ?
C8 C9 C10 C11 0.4(14) . . . . ?
C9 C10 C11 C12 -0.1(14) . . . . ?
C10 C11 C12 N5 -0.5(12) . . . . ?
C8 N5 C12 C11 0.6(11) . . . . ?
C7 N4 C13 N2 1.5(9) . . . . ?
C7 N4 C13 C14 -179.4(5) . . . . ?
C6 N2 C13 N4 -4.0(8) . . . . ?
Cu1 N2 C13 N4 -171.0(5) . . . . ?
C6 N2 C13 C14 176.9(5) . . . . ?
Cu1 N2 C13 C14 9.9(7) . . . . ?
C18 N3 C14 C15 -0.2(9) . . . . ?
Cu1 N3 C14 C15 171.6(5) . . . . ?
C18 N3 C14 C13 -179.5(5) . . . . ?
Cu1 N3 C14 C13 -7.7(6) . . . . ?
N4 C13 C14 N3 -179.5(5) . . . . ?
N2 C13 C14 N3 -0.3(8) . . . . ?
N4 C13 C14 C15 1.2(9) . . . . ?
N2 C13 C14 C15 -179.6(6) . . . . ?
N3 C14 C15 C16 0.5(10) . . . . ?
C13 C14 C15 C16 179.8(6) . . . . ?
C14 C15 C16 C17 -0.9(10) . . . . ?
C15 C16 C17 C18 0.9(11) . . . . ?
C14 N3 C18 C17 0.3(9) . . . . ?
Cu1 N3 C18 C17 -169.8(5) . . . . ?
C16 C17 C18 N3 -0.6(10) . . . . ?
Cu2 N7 C19 S1 -91(36) . . . . ?
Cu1 S1 C19 N7 148(35) . . . . ?
Cu1 S1 C19 N7 -97(35) 1_655 . . . ?
Cu2 N8 C20 S2 2(26) 2_655 . . . ?
Cu2 S2 C20 N8 50(26) 1_455 . . . ?
Cu2 S2 C20 N8 -53(26) . . . . ?
